data_7045862
loop_
_publ_author_name
'Andreychuk, Nicholas R.'
'Dickie, Tara'
'Emslie, David J. H.'
'Jenkins, Hilary A.'

_publ_section_title
;
 Thorium(iv) alkyl and allyl complexes of a rigid NON-donor pincer ligand
 with flanking 1-adamantyl substituents.
;
_journal_issue 14
_journal_name_full 'Dalton transactions (Cambridge, England : 2003)'
_journal_page_first 4866
_journal_page_last 4876
_journal_paper_doi 10.1039/c8dt00421h
_journal_volume 47
_journal_year 2018
_chemical_formula_moiety 'C55 H84 N2 O Si2 Th, 2(C7 H8)'
_chemical_formula_sum 'C69 H100 N2 O Si2 Th'
_chemical_formula_weight 1261.72
_space_group_crystal_system triclinic
_space_group_IT_number 2
_space_group_name_Hall '-P 1'
_space_group_name_H-M_alt 'P -1'
_symmetry_space_group_name_Hall '-P 1'
_symmetry_space_group_name_H-M 'P -1'
_atom_sites_solution_hydrogens geom
_audit_creation_method SHELXL-2014/7
_audit_update_record
;
2018-01-31 deposited with the CCDC.
2018-03-06 downloaded from the CCDC.
;
_cell_angle_alpha 82.182(2)
_cell_angle_beta 76.962(2)
_cell_angle_gamma 78.177(2)
_cell_formula_units_Z 2
_cell_length_a 11.7100(12)
_cell_length_b 11.8425(12)
_cell_length_c 23.928(3)
_cell_measurement_reflns_used 9688
_cell_measurement_temperature 100(2)
_cell_measurement_theta_max 27.51
_cell_measurement_theta_min 2.17
_cell_volume 3150.0(6)
_computing_cell_refinement 'Bruker SAINT'
_computing_data_collection 'Bruker APEX2'
_computing_data_reduction 'Bruker SAINT'
_computing_molecular_graphics 'Bruker SHELXTL'
_computing_publication_material 'Bruker SHELXTL'
_computing_structure_refinement 'SHELXL-2014/7 (Sheldrick, 2014)'
_computing_structure_solution 'SHELXS-97 (Sheldrick 2008)'
_diffrn_ambient_temperature 100(2)
_diffrn_measured_fraction_theta_full 0.998
_diffrn_measured_fraction_theta_max 0.998
_diffrn_measurement_device_type 'Bruker APEX-II CCD'
_diffrn_measurement_method '\f and \w scans'
_diffrn_radiation_type MoK\a
_diffrn_radiation_wavelength 0.71073
_diffrn_reflns_av_R_equivalents 0.0426
_diffrn_reflns_av_unetI/netI 0.0263
_diffrn_reflns_Laue_measured_fraction_full 0.998
_diffrn_reflns_Laue_measured_fraction_max 0.998
_diffrn_reflns_limit_h_max 14
_diffrn_reflns_limit_h_min -14
_diffrn_reflns_limit_k_max 14
_diffrn_reflns_limit_k_min -14
_diffrn_reflns_limit_l_max 29
_diffrn_reflns_limit_l_min -29
_diffrn_reflns_number 85255
_diffrn_reflns_point_group_measured_fraction_full 0.998
_diffrn_reflns_point_group_measured_fraction_max 0.998
_diffrn_reflns_theta_full 25.242
_diffrn_reflns_theta_max 26.372
_diffrn_reflns_theta_min 0.877
_exptl_absorpt_coefficient_mu 2.447
_exptl_absorpt_correction_T_max 0.8822
_exptl_absorpt_correction_T_min 0.6466
_exptl_absorpt_correction_type numerical
_exptl_absorpt_process_details SADABS-2012/1
_exptl_crystal_colour yellow
_exptl_crystal_density_diffrn 1.330
_exptl_crystal_description plate
_exptl_crystal_F_000 1308
_exptl_crystal_size_max 0.273
_exptl_crystal_size_mid 0.209
_exptl_crystal_size_min 0.064
_refine_diff_density_max 6.627
_refine_diff_density_min -4.585
_refine_diff_density_rms 0.193
_refine_ls_extinction_method none
_refine_ls_goodness_of_fit_ref 1.286
_refine_ls_hydrogen_treatment constr
_refine_ls_matrix_type full
_refine_ls_number_parameters 658
_refine_ls_number_reflns 12862
_refine_ls_number_restraints 601
_refine_ls_restrained_S_all 1.259
_refine_ls_R_factor_all 0.0567
_refine_ls_R_factor_gt 0.0539
_refine_ls_shift/su_max 0.001
_refine_ls_shift/su_mean 0.000
_refine_ls_structure_factor_coef Fsqd
_refine_ls_weighting_details 'w=1/[\s^2^(Fo^2^)+56.7703P] where P=(Fo^2^+2Fc^2^)/3'
_refine_ls_weighting_scheme calc
_refine_ls_wR_factor_gt 0.1445
_refine_ls_wR_factor_ref 0.1457
_reflns_Friedel_coverage 0.000
_reflns_number_gt 12190
_reflns_number_total 12862
_reflns_threshold_expression 'I > 2\s(I)'
_cod_data_source_file c8dt00421h2.cif
_cod_data_source_block TD2_0m_a
_cod_depositor_comments 'Adding full bibliography for 7045861--7045863.cif.'
_cod_database_code 7045862
_shelx_shelxl_version_number 2014/7
_shelx_space_group_comment
; 
The symmetry employed for this shelxl refinement is uniquely defined 
by the following loop, which should always be used as a source of 
symmetry information in preference to the above space-group names. 
They are only intended as comments. 
;

loop_
_space_group_symop_operation_xyz
'x, y, z'
'-x, -y, -z'

loop_
_atom_site_label
_atom_site_type_symbol
_atom_site_fract_x
_atom_site_fract_y
_atom_site_fract_z
_atom_site_U_iso_or_equiv
_atom_site_adp_type
_atom_site_occupancy
_atom_site_site_symmetry_order
_atom_site_calc_flag
_atom_site_refinement_flags_posn
_atom_site_refinement_flags_adp
Th1 Th 0.23585(2) 0.63820(2) 0.74019(2) 0.00912(8) Uani 1 1 d . U
Si1 Si -0.08070(18) 0.51568(19) 0.81998(9) 0.0174(4) Uani 1 1 d . U
Si2 Si 0.59496(18) 0.50401(19) 0.67176(9) 0.0172(4) Uani 1 1 d . U
O1 O 0.2679(4) 0.4224(4) 0.7502(2) 0.0111(9) Uani 1 1 d . U
N1 N 0.2256(5) 0.5542(5) 0.6572(2) 0.0115(11) Uani 1 1 d . U
N2 N 0.2748(5) 0.5484(5) 0.8308(2) 0.0094(11) Uani 1 1 d . U
C1 C 0.3197(7) 0.1903(6) 0.6546(3) 0.0138(13) Uani 1 1 d . U
H1 H 0.3375 0.1082 0.6555 0.017 Uiso 1 1 calc R U
C2 C 0.3126(7) 0.2563(6) 0.6027(3) 0.0141(13) Uani 1 1 d . U
C3 C 0.2819(6) 0.3761(6) 0.6025(3) 0.0124(13) Uani 1 1 d . U
H3 H 0.2748 0.4208 0.5669 0.015 Uiso 1 1 calc R U
C4 C 0.2608(6) 0.4343(6) 0.6520(3) 0.0108(12) Uani 1 1 d . U
C5 C 0.2776(6) 0.4298(6) 0.8466(3) 0.0099(12) Uani 1 1 d . U
C6 C 0.2786(6) 0.3704(6) 0.9015(3) 0.0111(13) Uani 1 1 d . U
H6 H 0.2800 0.4132 0.9321 0.013 Uiso 1 1 calc R U
C7 C 0.2776(6) 0.2528(6) 0.9134(3) 0.0125(13) Uani 1 1 d . U
C8 C 0.2823(7) 0.1889(6) 0.8686(3) 0.0147(14) Uani 1 1 d . U
H8 H 0.2839 0.1078 0.8761 0.018 Uiso 1 1 calc R U
C9 C 0.3026(6) 0.1665(6) 0.7627(3) 0.0126(13) Uani 1 1 d . U
C10 C 0.3011(6) 0.2425(6) 0.7059(3) 0.0123(13) Uani 1 1 d . U
C11 C 0.2783(6) 0.3614(6) 0.7024(3) 0.0099(12) Uani 1 1 d . U
C12 C 0.2776(6) 0.3596(6) 0.8034(3) 0.0100(12) Uani 1 1 d . U
C13 C 0.2848(6) 0.2410(6) 0.8119(3) 0.0120(13) Uani 1 1 d . U
C14 C 0.2056(7) 0.0933(6) 0.7732(3) 0.0183(15) Uani 1 1 d . U
H14A H 0.2198 0.0447 0.7413 0.027 Uiso 1 1 calc R U
H14B H 0.1277 0.1442 0.7754 0.027 Uiso 1 1 calc R U
H14C H 0.2070 0.0438 0.8094 0.027 Uiso 1 1 calc R U
C15 C 0.4270(7) 0.0849(6) 0.7580(3) 0.0159(14) Uani 1 1 d . U
H15A H 0.4898 0.1318 0.7498 0.024 Uiso 1 1 calc R U
H15B H 0.4390 0.0354 0.7267 0.024 Uiso 1 1 calc R U
H15C H 0.4301 0.0363 0.7944 0.024 Uiso 1 1 calc R U
C16 C 0.3419(7) 0.2012(7) 0.5457(3) 0.0192(15) Uani 1 1 d . U
C17 C 0.2520(10) 0.2561(9) 0.5084(4) 0.037(2) Uani 1 1 d . U
H17A H 0.1719 0.2463 0.5292 0.055 Uiso 1 1 calc R U
H17B H 0.2716 0.2185 0.4725 0.055 Uiso 1 1 calc R U
H17C H 0.2547 0.3389 0.4994 0.055 Uiso 1 1 calc R U
C18 C 0.4646(8) 0.2232(8) 0.5129(4) 0.0309(19) Uani 1 1 d . U
H18A H 0.4638 0.3068 0.5062 0.046 Uiso 1 1 calc R U
H18B H 0.4840 0.1899 0.4758 0.046 Uiso 1 1 calc R U
H18C H 0.5247 0.1869 0.5356 0.046 Uiso 1 1 calc R U
C19 C 0.3460(10) 0.0716(8) 0.5536(4) 0.033(2) Uani 1 1 d . U
H19A H 0.4099 0.0342 0.5739 0.049 Uiso 1 1 calc R U
H19B H 0.3613 0.0419 0.5158 0.049 Uiso 1 1 calc R U
H19C H 0.2695 0.0548 0.5763 0.049 Uiso 1 1 calc R U
C20 C 0.2686(7) 0.1938(6) 0.9753(3) 0.0159(14) Uani 1 1 d . U
C21 C 0.1472(8) 0.1528(8) 0.9935(4) 0.0273(18) Uani 1 1 d . U
H21A H 0.0827 0.2196 0.9913 0.041 Uiso 1 1 calc R U
H21B H 0.1383 0.1161 1.0331 0.041 Uiso 1 1 calc R U
H21C H 0.1436 0.0968 0.9676 0.041 Uiso 1 1 calc R U
C22 C 0.3687(8) 0.0884(7) 0.9778(4) 0.0254(17) Uani 1 1 d . U
H22A H 0.3654 0.0346 0.9507 0.038 Uiso 1 1 calc R U
H22B H 0.3590 0.0493 1.0169 0.038 Uiso 1 1 calc R U
H22C H 0.4459 0.1139 0.9673 0.038 Uiso 1 1 calc R U
C23 C 0.2745(10) 0.2751(8) 1.0183(4) 0.030(2) Uani 1 1 d . U
H23A H 0.3492 0.3052 1.0063 0.046 Uiso 1 1 calc R U
H23B H 0.2712 0.2328 1.0566 0.046 Uiso 1 1 calc R U
H23C H 0.2069 0.3398 1.0196 0.046 Uiso 1 1 calc R U
C24 C 0.3002(6) 0.6170(6) 0.8734(3) 0.0112(13) Uani 1 1 d . U
C25 C 0.3104(7) 0.7397(6) 0.8439(3) 0.0151(14) Uani 1 1 d . U
H25A H 0.3751 0.7340 0.8092 0.018 Uiso 1 1 calc R U
H25B H 0.2350 0.7755 0.8314 0.018 Uiso 1 1 calc R U
C26 C 0.4223(6) 0.5678(6) 0.8895(3) 0.0142(14) Uani 1 1 d . U
H26A H 0.4225 0.4878 0.9081 0.017 Uiso 1 1 calc R U
H26B H 0.4853 0.5647 0.8540 0.017 Uiso 1 1 calc R U
C27 C 0.1984(7) 0.6347(6) 0.9273(3) 0.0139(13) Uani 1 1 d . U
H27A H 0.1235 0.6742 0.9152 0.017 Uiso 1 1 calc R U
H27B H 0.1856 0.5584 0.9477 0.017 Uiso 1 1 calc R U
C28 C 0.2381(7) 0.8288(7) 0.9381(3) 0.0191(15) Uani 1 1 d . U
H28A H 0.1611 0.8660 0.9276 0.023 Uiso 1 1 calc R U
H28B H 0.2567 0.8774 0.9642 0.023 Uiso 1 1 calc R U
C29 C 0.2297(7) 0.7076(6) 0.9682(3) 0.0160(14) Uani 1 1 d . U
H29 H 0.1654 0.7138 1.0037 0.019 Uiso 1 1 calc R U
C30 C 0.3481(7) 0.6491(7) 0.9851(3) 0.0202(15) Uani 1 1 d . U
H30A H 0.3421 0.5699 1.0035 0.024 Uiso 1 1 calc R U
H30B H 0.3662 0.6937 1.0131 0.024 Uiso 1 1 calc R U
C31 C 0.4490(7) 0.6433(6) 0.9306(3) 0.0160(14) Uani 1 1 d . U
H31 H 0.5266 0.6076 0.9419 0.019 Uiso 1 1 calc R U
C32 C 0.4567(7) 0.7646(7) 0.9008(3) 0.0193(15) Uani 1 1 d . U
H32A H 0.5211 0.7604 0.8659 0.023 Uiso 1 1 calc R U
H32B H 0.4747 0.8133 0.9271 0.023 Uiso 1 1 calc R U
C33 C 0.3362(7) 0.8179(6) 0.8841(3) 0.0171(14) Uani 1 1 d . U
H33 H 0.3409 0.8965 0.8633 0.020 Uiso 1 1 calc R U
C34 C 0.1768(6) 0.6268(6) 0.6091(3) 0.0126(13) Uani 1 1 d . U
C35 C 0.0717(7) 0.5830(7) 0.5956(3) 0.0163(14) Uani 1 1 d . U
H35A H 0.0092 0.5783 0.6310 0.020 Uiso 1 1 calc R U
H35B H 0.0995 0.5042 0.5827 0.020 Uiso 1 1 calc R U
C36 C 0.2721(7) 0.6457(6) 0.5540(3) 0.0140(14) Uani 1 1 d . U
H36A H 0.3345 0.6805 0.5635 0.017 Uiso 1 1 calc R U
H36B H 0.3102 0.5701 0.5391 0.017 Uiso 1 1 calc R U
C37 C 0.1241(7) 0.7482(6) 0.6296(3) 0.0155(14) Uani 1 1 d . U
H37A H 0.0618 0.7411 0.6649 0.019 Uiso 1 1 calc R U
H37B H 0.1878 0.7804 0.6396 0.019 Uiso 1 1 calc R U
C38 C 0.2154(7) 0.7260(7) 0.5074(3) 0.0169(14) Uani 1 1 d . U
H38 H 0.2779 0.7338 0.4716 0.020 Uiso 1 1 calc R U
C39 C 0.1161(7) 0.6741(7) 0.4937(3) 0.0216(16) Uani 1 1 d . U
H39A H 0.1492 0.5964 0.4802 0.026 Uiso 1 1 calc R U
H39B H 0.0818 0.7241 0.4627 0.026 Uiso 1 1 calc R U
C40 C 0.0186(7) 0.6646(7) 0.5482(3) 0.0207(15) Uani 1 1 d . U
H40 H -0.0472 0.6328 0.5391 0.025 Uiso 1 1 calc R U
C41 C -0.0310(8) 0.7845(7) 0.5697(4) 0.0239(16) Uani 1 1 d . U
H41A H -0.0660 0.8373 0.5397 0.029 Uiso 1 1 calc R U
H41B H -0.0945 0.7786 0.6046 0.029 Uiso 1 1 calc R U
C42 C 0.0696(7) 0.8329(7) 0.5837(3) 0.0187(15) Uani 1 1 d . U
H42 H 0.0372 0.9101 0.5989 0.022 Uiso 1 1 calc R U
C43 C 0.1648(8) 0.8459(7) 0.5291(3) 0.0207(15) Uani 1 1 d . U
H43A H 0.2293 0.8792 0.5375 0.025 Uiso 1 1 calc R U
H43B H 0.1295 0.8987 0.4992 0.025 Uiso 1 1 calc R U
C44 C 0.0611(7) 0.8236(7) 0.7741(3) 0.0181(15) Uani 1 1 d . U
H44A H 0.0873 0.8273 0.7335 0.022 Uiso 1 1 calc R U
H44B H 0.0687 0.8840 0.7947 0.022 Uiso 1 1 calc R U
C45 C 0.0114(6) 0.7296(6) 0.8037(3) 0.0157(14) Uani 1 1 d . U
H45 H -0.0132 0.7304 0.8443 0.019 Uiso 1 1 calc R U
C46 C -0.0060(7) 0.6348(7) 0.7803(3) 0.0165(14) Uani 1 1 d . U
H46 H 0.0232 0.6308 0.7401 0.020 Uiso 1 1 calc R U
C47 C -0.2463(7) 0.5653(8) 0.8330(4) 0.0268(18) Uani 1 1 d . U
H47A H -0.2684 0.6322 0.8558 0.040 Uiso 1 1 calc R U
H47B H -0.2858 0.5022 0.8541 0.040 Uiso 1 1 calc R U
H47C H -0.2713 0.5874 0.7960 0.040 Uiso 1 1 calc R U
C48 C -0.0388(8) 0.4717(8) 0.8917(4) 0.0274(18) Uani 1 1 d . U
H48A H 0.0385 0.4192 0.8868 0.041 Uiso 1 1 calc R U
H48B H -0.0995 0.4321 0.9171 0.041 Uiso 1 1 calc R U
H48C H -0.0333 0.5407 0.9087 0.041 Uiso 1 1 calc R U
C49 C -0.0404(8) 0.3919(7) 0.7745(4) 0.0272(18) Uani 1 1 d . U
H49A H -0.0573 0.4191 0.7362 0.041 Uiso 1 1 calc R U
H49B H -0.0873 0.3320 0.7925 0.041 Uiso 1 1 calc R U
H49C H 0.0447 0.3595 0.7710 0.041 Uiso 1 1 calc R U
C50 C 0.3525(7) 0.8187(6) 0.6908(3) 0.0182(15) Uani 1 1 d . U
H50A H 0.3270 0.8234 0.7312 0.022 Uiso 1 1 calc R U
H50B H 0.3237 0.8801 0.6647 0.022 Uiso 1 1 calc R U
C51 C 0.4317(6) 0.7226(6) 0.6701(3) 0.0154(14) Uani 1 1 d . U
H51 H 0.4542 0.7225 0.6293 0.018 Uiso 1 1 calc R U
C52 C 0.4822(7) 0.6256(7) 0.7024(3) 0.0166(14) Uani 1 1 d . U
H52 H 0.4567 0.6218 0.7431 0.020 Uiso 1 1 calc R U
C53 C 0.7464(7) 0.5428(8) 0.6555(4) 0.0260(18) Uani 1 1 d . U
H53A H 0.7485 0.6105 0.6270 0.039 Uiso 1 1 calc R U
H53B H 0.8056 0.4773 0.6401 0.039 Uiso 1 1 calc R U
H53C H 0.7647 0.5609 0.6909 0.039 Uiso 1 1 calc R U
C54 C 0.5657(8) 0.4711(9) 0.6027(4) 0.0300(19) Uani 1 1 d . U
H54A H 0.4931 0.4376 0.6106 0.045 Uiso 1 1 calc R U
H54B H 0.6332 0.4157 0.5842 0.045 Uiso 1 1 calc R U
H54C H 0.5553 0.5427 0.5770 0.045 Uiso 1 1 calc R U
C55 C 0.5928(9) 0.3755(8) 0.7257(5) 0.036(2) Uani 1 1 d . U
H55A H 0.6054 0.3957 0.7620 0.054 Uiso 1 1 calc R U
H55B H 0.6563 0.3122 0.7113 0.054 Uiso 1 1 calc R U
H55C H 0.5155 0.3509 0.7323 0.054 Uiso 1 1 calc R U
C56 C 0.2088(9) 0.9782(9) 1.1375(4) 0.036(2) Uani 1 1 d . U
H56 H 0.1606 1.0529 1.1408 0.043 Uiso 1 1 calc R U
C57 C 0.3230(10) 0.9552(10) 1.1510(4) 0.040(2) Uani 1 1 d . U
H57 H 0.3519 1.0147 1.1636 0.048 Uiso 1 1 calc R U
C58 C 0.3918(10) 0.8486(10) 1.1462(5) 0.042(2) Uani 1 1 d . U
H58 H 0.4687 0.8340 1.1553 0.051 Uiso 1 1 calc R U
C59 C 0.3518(9) 0.7620(10) 1.1284(4) 0.040(2) Uani 1 1 d . U
H59 H 0.4007 0.6876 1.1253 0.048 Uiso 1 1 calc R U
C60 C 0.2409(9) 0.7823(9) 1.1150(4) 0.0314(19) Uani 1 1 d . U
H60 H 0.2140 0.7214 1.1025 0.038 Uiso 1 1 calc R U
C61 C 0.1675(8) 0.8902(9) 1.1193(4) 0.0307(18) Uani 1 1 d . U
C62 C 0.0486(9) 0.9108(10) 1.1023(4) 0.038(2) Uani 1 1 d . U
H62A H 0.0596 0.9255 1.0603 0.057 Uiso 1 1 calc R U
H62B H -0.0028 0.9780 1.1202 0.057 Uiso 1 1 calc R U
H62C H 0.0113 0.8423 1.1153 0.057 Uiso 1 1 calc R U
C63 C -0.239(2) 1.078(2) 0.6401(10) 0.121(8) Uiso 1 1 d . .
H63 H -0.2225 1.1493 0.6197 0.145 Uiso 1 1 calc R U
C64 C -0.3151(15) 1.0123(14) 0.6248(7) 0.076(4) Uiso 1 1 d . .
H64 H -0.3497 1.0436 0.5925 0.092 Uiso 1 1 calc R U
C65 C -0.3432(17) 0.9105(16) 0.6516(8) 0.089(5) Uiso 1 1 d . .
H65 H -0.3928 0.8721 0.6373 0.107 Uiso 1 1 calc R U
C66 C -0.2999(16) 0.8647(16) 0.6988(8) 0.083(5) Uiso 1 1 d . .
H66 H -0.3220 0.7971 0.7213 0.100 Uiso 1 1 calc R U
C67 C -0.2146(16) 0.9281(15) 0.7128(8) 0.084(5) Uiso 1 1 d . .
H67 H -0.1732 0.8956 0.7428 0.101 Uiso 1 1 calc R U
C68 C -0.1941(14) 1.0318(13) 0.6838(7) 0.066(4) Uiso 1 1 d D .
C69 C -0.113(2) 1.114(2) 0.6902(14) 0.187(13) Uiso 1 1 d D .
H69A H -0.1347 1.1377 0.7294 0.281 Uiso 1 1 calc R U
H69B H -0.1226 1.1826 0.6626 0.281 Uiso 1 1 calc R U
H69C H -0.0297 1.0741 0.6827 0.281 Uiso 1 1 calc R U

loop_
_atom_site_aniso_label
_atom_site_aniso_U_11
_atom_site_aniso_U_22
_atom_site_aniso_U_33
_atom_site_aniso_U_23
_atom_site_aniso_U_13
_atom_site_aniso_U_12
Th1 0.01141(13) 0.00715(12) 0.00888(12) -0.00076(8) -0.00256(9) -0.00131(8)
Si1 0.0118(10) 0.0205(10) 0.0187(10) 0.0003(8) -0.0019(8) -0.0032(8)
Si2 0.0124(10) 0.0193(10) 0.0192(10) -0.0028(8) -0.0012(8) -0.0032(8)
O1 0.017(2) 0.008(2) 0.009(2) -0.0006(16) -0.0048(17) -0.0025(18)
N1 0.014(3) 0.011(2) 0.010(2) 0.0014(19) -0.005(2) -0.003(2)
N2 0.011(3) 0.008(2) 0.009(2) -0.0012(18) -0.002(2) -0.0021(19)
C1 0.018(4) 0.010(3) 0.015(3) -0.003(2) -0.005(2) -0.003(3)
C2 0.016(3) 0.015(3) 0.013(3) -0.002(2) -0.005(2) -0.004(2)
C3 0.013(3) 0.015(3) 0.010(3) 0.000(2) -0.002(2) -0.007(2)
C4 0.011(3) 0.010(3) 0.012(3) 0.001(2) -0.003(2) -0.003(2)
C5 0.007(3) 0.010(3) 0.013(3) -0.001(2) -0.002(2) -0.001(2)
C6 0.012(3) 0.011(3) 0.012(3) 0.000(2) -0.004(2) -0.005(2)
C7 0.013(3) 0.012(3) 0.013(3) 0.001(2) -0.005(2) -0.002(2)
C8 0.019(4) 0.009(3) 0.015(3) -0.001(2) -0.004(2) -0.001(3)
C9 0.017(3) 0.009(3) 0.012(3) -0.001(2) -0.003(2) -0.002(2)
C10 0.016(3) 0.010(3) 0.011(3) 0.001(2) -0.002(2) -0.004(2)
C11 0.011(3) 0.011(3) 0.007(3) -0.001(2) -0.001(2) -0.002(2)
C12 0.011(3) 0.011(3) 0.008(3) 0.001(2) -0.002(2) -0.003(2)
C13 0.012(3) 0.011(3) 0.014(3) -0.001(2) -0.004(2) -0.002(2)
C14 0.026(4) 0.013(3) 0.016(3) 0.000(3) 0.001(3) -0.009(3)
C15 0.017(3) 0.013(3) 0.016(3) -0.001(3) -0.002(3) -0.001(3)
C16 0.028(4) 0.019(3) 0.011(3) -0.007(2) -0.002(3) -0.003(3)
C17 0.048(5) 0.039(5) 0.026(4) -0.015(4) -0.021(4) 0.006(4)
C18 0.034(4) 0.035(5) 0.022(4) -0.012(3) 0.005(3) -0.006(3)
C19 0.055(6) 0.023(4) 0.021(4) -0.008(3) -0.003(4) -0.009(3)
C20 0.025(4) 0.013(3) 0.011(3) 0.002(2) -0.005(2) -0.006(3)
C21 0.029(4) 0.034(5) 0.018(4) 0.006(3) -0.004(3) -0.009(3)
C22 0.033(4) 0.022(4) 0.020(4) 0.003(3) -0.010(3) 0.000(3)
C23 0.057(6) 0.021(4) 0.016(4) 0.001(3) -0.013(4) -0.011(4)
C24 0.014(3) 0.009(3) 0.011(3) -0.001(2) -0.004(2) -0.002(2)
C25 0.022(4) 0.011(3) 0.013(3) -0.001(2) -0.005(3) -0.004(2)
C26 0.014(3) 0.012(3) 0.018(3) -0.004(2) -0.006(3) -0.001(2)
C27 0.016(3) 0.013(3) 0.013(3) -0.001(2) -0.004(2) -0.004(2)
C28 0.025(4) 0.014(3) 0.020(3) -0.006(3) -0.006(3) -0.003(3)
C29 0.020(3) 0.016(3) 0.014(3) -0.006(2) -0.003(3) -0.003(3)
C30 0.024(3) 0.020(4) 0.021(3) -0.005(3) -0.009(3) -0.005(3)
C31 0.016(3) 0.016(3) 0.020(3) -0.004(2) -0.009(3) -0.003(2)
C32 0.024(4) 0.015(3) 0.023(4) -0.005(3) -0.008(3) -0.006(3)
C33 0.024(3) 0.011(3) 0.018(3) -0.003(2) -0.007(3) -0.003(3)
C34 0.016(3) 0.012(3) 0.010(3) 0.002(2) -0.005(2) -0.002(2)
C35 0.016(3) 0.017(3) 0.017(3) 0.001(3) -0.005(3) -0.004(3)
C36 0.016(3) 0.014(3) 0.012(3) -0.001(2) -0.003(2) -0.002(2)
C37 0.019(3) 0.013(3) 0.014(3) 0.000(2) -0.005(3) 0.001(2)
C38 0.021(3) 0.018(3) 0.010(3) 0.001(2) -0.003(3) 0.000(3)
C39 0.025(4) 0.022(4) 0.018(3) 0.000(3) -0.009(3) -0.002(3)
C40 0.020(3) 0.023(3) 0.021(3) 0.001(3) -0.009(3) -0.002(3)
C41 0.024(4) 0.024(4) 0.023(4) 0.001(3) -0.011(3) 0.002(3)
C42 0.024(3) 0.015(3) 0.015(3) -0.001(2) -0.007(3) 0.004(3)
C43 0.030(4) 0.016(3) 0.015(3) 0.001(2) -0.008(3) 0.000(3)
C44 0.017(4) 0.018(3) 0.018(4) -0.007(3) -0.001(3) 0.002(3)
C45 0.007(3) 0.019(3) 0.018(3) -0.004(3) -0.001(3) 0.003(2)
C46 0.014(3) 0.019(3) 0.014(3) -0.002(3) 0.001(3) -0.002(3)
C47 0.014(3) 0.036(5) 0.029(4) -0.003(4) -0.002(3) -0.004(3)
C48 0.020(4) 0.039(5) 0.023(4) 0.008(3) -0.004(3) -0.012(4)
C49 0.023(4) 0.024(4) 0.033(4) -0.006(3) 0.002(3) -0.006(3)
C50 0.025(4) 0.014(3) 0.016(4) 0.003(3) -0.006(3) -0.006(3)
C51 0.013(3) 0.018(3) 0.016(3) 0.001(3) -0.002(3) -0.009(2)
C52 0.014(3) 0.019(3) 0.016(3) 0.000(3) -0.002(3) -0.006(2)
C53 0.015(3) 0.038(5) 0.025(4) -0.006(4) 0.000(3) -0.006(3)
C54 0.018(4) 0.042(5) 0.033(4) -0.018(4) -0.004(3) -0.004(4)
C55 0.029(5) 0.024(4) 0.045(5) 0.007(4) 0.000(4) 0.002(3)
C56 0.038(4) 0.039(4) 0.027(5) -0.002(4) -0.002(3) -0.005(3)
C57 0.042(5) 0.057(5) 0.020(4) -0.014(4) 0.000(4) -0.006(4)
C58 0.033(5) 0.060(5) 0.036(5) -0.013(4) -0.009(4) -0.005(4)
C59 0.037(4) 0.051(5) 0.030(5) -0.011(4) -0.009(4) 0.002(4)
C60 0.033(4) 0.038(4) 0.021(4) -0.006(3) -0.001(3) -0.004(3)
C61 0.027(4) 0.038(4) 0.023(4) 0.000(3) 0.001(3) -0.004(3)
C62 0.029(4) 0.049(6) 0.032(5) 0.004(4) -0.002(4) -0.008(4)

loop_
_atom_type_symbol
_atom_type_description
_atom_type_scat_dispersion_real
_atom_type_scat_dispersion_imag
_atom_type_scat_source
C C 0.0033 0.0016 'International Tables Vol C Tables 4.2.6.8 and 6.1.1.4'
H H 0.0000 0.0000 'International Tables Vol C Tables 4.2.6.8 and 6.1.1.4'
N N 0.0061 0.0033 'International Tables Vol C Tables 4.2.6.8 and 6.1.1.4'
O O 0.0106 0.0060 'International Tables Vol C Tables 4.2.6.8 and 6.1.1.4'
Si Si 0.0817 0.0704 'International Tables Vol C Tables 4.2.6.8 and 6.1.1.4'
Th Th -7.2400 8.8979 'International Tables Vol C Tables 4.2.6.8 and 6.1.1.4'

loop_
_geom_angle_atom_site_label_1
_geom_angle_atom_site_label_2
_geom_angle_atom_site_label_3
_geom_angle
N1 Th1 N2 130.09(19)
N1 Th1 O1 65.14(18)
N2 Th1 O1 64.95(17)
C46 Si1 C49 108.3(4)
C46 Si1 C48 111.3(4)
C49 Si1 C48 111.4(4)
C46 Si1 C47 109.5(4)
C49 Si1 C47 108.6(4)
C48 Si1 C47 107.6(4)
C52 Si2 C55 108.6(4)
C52 Si2 C53 110.1(4)
C55 Si2 C53 108.9(4)
C52 Si2 C54 111.1(4)
C55 Si2 C54 110.9(5)
C53 Si2 C54 107.3(4)
C12 O1 C11 118.7(5)
C12 O1 Th1 120.7(4)
C11 O1 Th1 120.6(4)
C4 N1 C34 117.1(6)
C4 N1 Th1 122.1(4)
C34 N1 Th1 120.7(4)
C5 N2 C24 116.8(5)
C5 N2 Th1 122.3(4)
C24 N2 Th1 120.9(4)
C2 C1 C10 121.2(7)
C2 C1 H1 119.4
C10 C1 H1 119.4
C1 C2 C3 118.7(7)
C1 C2 C16 121.8(7)
C3 C2 C16 119.4(6)
C2 C3 C4 123.3(7)
C2 C3 H3 118.3
C4 C3 H3 118.3
C3 C4 N1 128.2(6)
C3 C4 C11 114.4(6)
N1 C4 C11 117.4(6)
N2 C5 C6 127.7(6)
N2 C5 C12 117.7(6)
C6 C5 C12 114.7(6)
C7 C6 C5 123.5(6)
C7 C6 H6 118.3
C5 C6 H6 118.3
C8 C7 C6 118.6(7)
C8 C7 C20 120.0(6)
C6 C7 C20 121.4(6)
C7 C8 C13 121.6(7)
C7 C8 H8 119.2
C13 C8 H8 119.2
C13 C9 C14 110.8(6)
C13 C9 C10 110.3(6)
C14 C9 C10 109.4(6)
C13 C9 C15 108.7(6)
C14 C9 C15 109.3(6)
C10 C9 C15 108.4(6)
C11 C10 C1 117.4(6)
C11 C10 C9 123.2(6)
C1 C10 C9 119.4(6)
C10 C11 O1 121.9(6)
C10 C11 C4 124.6(6)
O1 C11 C4 113.4(6)
C13 C12 O1 122.3(6)
C13 C12 C5 124.4(6)
O1 C12 C5 113.3(6)
C12 C13 C8 117.1(6)
C12 C13 C9 122.7(6)
C8 C13 C9 120.1(6)
C9 C14 H14A 109.5
C9 C14 H14B 109.5
H14A C14 H14B 109.5
C9 C14 H14C 109.5
H14A C14 H14C 109.5
H14B C14 H14C 109.5
C9 C15 H15A 109.5
C9 C15 H15B 109.5
H15A C15 H15B 109.5
C9 C15 H15C 109.5
H15A C15 H15C 109.5
H15B C15 H15C 109.5
C19 C16 C17 108.6(7)
C19 C16 C18 107.8(7)
C17 C16 C18 107.8(7)
C19 C16 C2 113.2(7)
C17 C16 C2 110.9(7)
C18 C16 C2 108.4(6)
C16 C17 H17A 109.5
C16 C17 H17B 109.5
H17A C17 H17B 109.5
C16 C17 H17C 109.5
H17A C17 H17C 109.5
H17B C17 H17C 109.5
C16 C18 H18A 109.5
C16 C18 H18B 109.5
H18A C18 H18B 109.5
C16 C18 H18C 109.5
H18A C18 H18C 109.5
H18B C18 H18C 109.5
C16 C19 H19A 109.5
C16 C19 H19B 109.5
H19A C19 H19B 109.5
C16 C19 H19C 109.5
H19A C19 H19C 109.5
H19B C19 H19C 109.5
C23 C20 C22 108.5(7)
C23 C20 C7 112.7(6)
C22 C20 C7 110.6(6)
C23 C20 C21 108.3(7)
C22 C20 C21 109.0(7)
C7 C20 C21 107.7(6)
C20 C21 H21A 109.5
C20 C21 H21B 109.5
H21A C21 H21B 109.5
C20 C21 H21C 109.5
H21A C21 H21C 109.5
H21B C21 H21C 109.5
C20 C22 H22A 109.5
C20 C22 H22B 109.5
H22A C22 H22B 109.5
C20 C22 H22C 109.5
H22A C22 H22C 109.5
H22B C22 H22C 109.5
C20 C23 H23A 109.5
C20 C23 H23B 109.5
H23A C23 H23B 109.5
C20 C23 H23C 109.5
H23A C23 H23C 109.5
H23B C23 H23C 109.5
N2 C24 C26 111.9(6)
N2 C24 C25 107.8(5)
C26 C24 C25 105.2(6)
N2 C24 C27 113.6(6)
C26 C24 C27 112.2(6)
C25 C24 C27 105.5(6)
C33 C25 C24 112.2(6)
C33 C25 H25A 109.2
C24 C25 H25A 109.2
C33 C25 H25B 109.2
C24 C25 H25B 109.2
H25A C25 H25B 107.9
C31 C26 C24 110.8(6)
C31 C26 H26A 109.5
C24 C26 H26A 109.5
C31 C26 H26B 109.5
C24 C26 H26B 109.5
H26A C26 H26B 108.1
C29 C27 C24 110.5(6)
C29 C27 H27A 109.6
C24 C27 H27A 109.6
C29 C27 H27B 109.6
C24 C27 H27B 109.6
H27A C27 H27B 108.1
C33 C28 C29 108.5(6)
C33 C28 H28A 110.0
C29 C28 H28A 110.0
C33 C28 H28B 110.0
C29 C28 H28B 110.0
H28A C28 H28B 108.4
C28 C29 C30 110.6(6)
C28 C29 C27 109.0(6)
C30 C29 C27 109.7(6)
C28 C29 H29 109.1
C30 C29 H29 109.1
C27 C29 H29 109.1
C29 C30 C31 109.5(6)
C29 C30 H30A 109.8
C31 C30 H30A 109.8
C29 C30 H30B 109.8
C31 C30 H30B 109.8
H30A C30 H30B 108.2
C32 C31 C26 109.8(6)
C32 C31 C30 110.3(6)
C26 C31 C30 108.7(6)
C32 C31 H31 109.3
C26 C31 H31 109.3
C30 C31 H31 109.3
C31 C32 C33 108.4(6)
C31 C32 H32A 110.0
C33 C32 H32A 110.0
C31 C32 H32B 110.0
C33 C32 H32B 110.0
H32A C32 H32B 108.4
C28 C33 C25 110.6(6)
C28 C33 C32 109.9(6)
C25 C33 C32 108.7(6)
C28 C33 H33 109.2
C25 C33 H33 109.2
C32 C33 H33 109.2
N1 C34 C35 112.5(6)
N1 C34 C37 107.1(6)
C35 C34 C37 105.4(6)
N1 C34 C36 113.9(6)
C35 C34 C36 111.5(6)
C37 C34 C36 105.8(6)
C34 C35 C40 110.9(6)
C34 C35 H35A 109.5
C40 C35 H35A 109.5
C34 C35 H35B 109.5
C40 C35 H35B 109.5
H35A C35 H35B 108.0
C38 C36 C34 110.7(6)
C38 C36 H36A 109.5
C34 C36 H36A 109.5
C38 C36 H36B 109.5
C34 C36 H36B 109.5
H36A C36 H36B 108.1
C42 C37 C34 112.7(6)
C42 C37 H37A 109.1
C34 C37 H37A 109.1
C42 C37 H37B 109.1
C34 C37 H37B 109.1
H37A C37 H37B 107.8
C43 C38 C39 110.3(7)
C43 C38 C36 109.2(6)
C39 C38 C36 109.8(6)
C43 C38 H38 109.2
C39 C38 H38 109.2
C36 C38 H38 109.2
C38 C39 C40 109.3(6)
C38 C39 H39A 109.8
C40 C39 H39A 109.8
C38 C39 H39B 109.8
C40 C39 H39B 109.8
H39A C39 H39B 108.3
C41 C40 C39 109.8(7)
C41 C40 C35 109.3(6)
C39 C40 C35 109.5(6)
C41 C40 H40 109.4
C39 C40 H40 109.4
C35 C40 H40 109.4
C42 C41 C40 109.3(7)
C42 C41 H41A 109.8
C40 C41 H41A 109.8
C42 C41 H41B 109.8
C40 C41 H41B 109.8
H41A C41 H41B 108.3
C43 C42 C41 109.4(7)
C43 C42 C37 109.8(6)
C41 C42 C37 108.8(6)
C43 C42 H42 109.6
C41 C42 H42 109.6
C37 C42 H42 109.6
C42 C43 C38 108.7(6)
C42 C43 H43A 110.0
C38 C43 H43A 110.0
C42 C43 H43B 110.0
C38 C43 H43B 110.0
H43A C43 H43B 108.3
C45 C44 H44A 120.0
C45 C44 H44B 120.0
H44A C44 H44B 120.0
C46 C45 C44 127.2(7)
C46 C45 H45 116.4
C44 C45 H45 116.4
C45 C46 Si1 126.2(6)
C45 C46 H46 116.9
Si1 C46 H46 116.9
Si1 C47 H47A 109.5
Si1 C47 H47B 109.5
H47A C47 H47B 109.5
Si1 C47 H47C 109.5
H47A C47 H47C 109.5
H47B C47 H47C 109.5
Si1 C48 H48A 109.5
Si1 C48 H48B 109.5
H48A C48 H48B 109.5
Si1 C48 H48C 109.5
H48A C48 H48C 109.5
H48B C48 H48C 109.5
Si1 C49 H49A 109.5
Si1 C49 H49B 109.5
H49A C49 H49B 109.5
Si1 C49 H49C 109.5
H49A C49 H49C 109.5
H49B C49 H49C 109.5
C51 C50 H50A 120.0
C51 C50 H50B 120.0
H50A C50 H50B 120.0
C50 C51 C52 127.2(7)
C50 C51 H51 116.4
C52 C51 H51 116.4
C51 C52 Si2 124.8(6)
C51 C52 H52 117.6
Si2 C52 H52 117.6
Si2 C53 H53A 109.5
Si2 C53 H53B 109.5
H53A C53 H53B 109.5
Si2 C53 H53C 109.5
H53A C53 H53C 109.5
H53B C53 H53C 109.5
Si2 C54 H54A 109.5
Si2 C54 H54B 109.5
H54A C54 H54B 109.5
Si2 C54 H54C 109.5
H54A C54 H54C 109.5
H54B C54 H54C 109.5
Si2 C55 H55A 109.5
Si2 C55 H55B 109.5
H55A C55 H55B 109.5
Si2 C55 H55C 109.5
H55A C55 H55C 109.5
H55B C55 H55C 109.5
C61 C56 C57 119.2(10)
C61 C56 H56 120.4
C57 C56 H56 120.4
C58 C57 C56 120.3(10)
C58 C57 H57 119.8
C56 C57 H57 119.8
C57 C58 C59 120.7(10)
C57 C58 H58 119.7
C59 C58 H58 119.7
C58 C59 C60 120.1(10)
C58 C59 H59 119.9
C60 C59 H59 119.9
C59 C60 C61 121.2(10)
C59 C60 H60 119.4
C61 C60 H60 119.4
C60 C61 C56 118.5(9)
C60 C61 C62 119.9(9)
C56 C61 C62 121.6(9)
C61 C62 H62A 109.5
C61 C62 H62B 109.5
H62A C62 H62B 109.5
C61 C62 H62C 109.5
H62A C62 H62C 109.5
H62B C62 H62C 109.5
C68 C63 C64 114(2)
C68 C63 H63 123.0
C64 C63 H63 123.0
C65 C64 C63 126.8(19)
C65 C64 H64 116.6
C63 C64 H64 116.6
C66 C65 C64 119.0(19)
C66 C65 H65 120.5
C64 C65 H65 120.5
C65 C66 C67 114.5(18)
C65 C66 H66 122.7
C67 C66 H66 122.7
C68 C67 C66 121.7(17)
C68 C67 H67 119.1
C66 C67 H67 119.1
C63 C68 C67 123.6(18)
C63 C68 C69 105(2)
C67 C68 C69 131.8(19)
C68 C69 H69A 109.5
C68 C69 H69B 109.5
H69A C69 H69B 109.5
C68 C69 H69C 109.5
H69A C69 H69C 109.5
H69B C69 H69C 109.5

loop_
_geom_bond_atom_site_label_1
_geom_bond_atom_site_label_2
_geom_bond_distance
Th1 N1 2.375(6)
Th1 N2 2.379(6)
Th1 O1 2.492(5)
Si1 C46 1.850(8)
Si1 C49 1.864(9)
Si1 C48 1.867(9)
Si1 C47 1.874(8)
Si2 C52 1.851(8)
Si2 C55 1.857(9)
Si2 C53 1.866(8)
Si2 C54 1.867(9)
O1 C12 1.400(8)
O1 C11 1.406(8)
N1 C4 1.410(9)
N1 C34 1.489(9)
N2 C5 1.399(9)
N2 C24 1.499(9)
C1 C2 1.385(10)
C1 C10 1.403(10)
C1 H1 0.9500
C2 C3 1.391(10)
C2 C16 1.531(10)
C3 C4 1.400(10)
C3 H3 0.9500
C4 C11 1.413(9)
C5 C6 1.404(9)
C5 C12 1.412(9)
C6 C7 1.386(10)
C6 H6 0.9500
C7 C8 1.381(10)
C7 C20 1.539(10)
C8 C13 1.407(10)
C8 H8 0.9500
C9 C13 1.519(9)
C9 C14 1.523(10)
C9 C10 1.525(9)
C9 C15 1.564(10)
C10 C11 1.373(10)
C12 C13 1.380(10)
C14 H14A 0.9800
C14 H14B 0.9800
C14 H14C 0.9800
C15 H15A 0.9800
C15 H15B 0.9800
C15 H15C 0.9800
C16 C19 1.512(11)
C16 C17 1.521(12)
C16 C18 1.528(12)
C17 H17A 0.9800
C17 H17B 0.9800
C17 H17C 0.9800
C18 H18A 0.9800
C18 H18B 0.9800
C18 H18C 0.9800
C19 H19A 0.9800
C19 H19B 0.9800
C19 H19C 0.9800
C20 C23 1.523(11)
C20 C22 1.532(11)
C20 C21 1.546(11)
C21 H21A 0.9800
C21 H21B 0.9800
C21 H21C 0.9800
C22 H22A 0.9800
C22 H22B 0.9800
C22 H22C 0.9800
C23 H23A 0.9800
C23 H23B 0.9800
C23 H23C 0.9800
C24 C26 1.542(10)
C24 C25 1.542(9)
C24 C27 1.551(10)
C25 C33 1.537(10)
C25 H25A 0.9900
C25 H25B 0.9900
C26 C31 1.537(10)
C26 H26A 0.9900
C26 H26B 0.9900
C27 C29 1.536(10)
C27 H27A 0.9900
C27 H27B 0.9900
C28 C33 1.524(11)
C28 C29 1.527(10)
C28 H28A 0.9900
C28 H28B 0.9900
C29 C30 1.533(11)
C29 H29 1.0000
C30 C31 1.548(11)
C30 H30A 0.9900
C30 H30B 0.9900
C31 C32 1.526(10)
C31 H31 1.0000
C32 C33 1.539(11)
C32 H32A 0.9900
C32 H32B 0.9900
C33 H33 1.0000
C34 C35 1.541(10)
C34 C37 1.543(10)
C34 C36 1.546(10)
C35 C40 1.543(10)
C35 H35A 0.9900
C35 H35B 0.9900
C36 C38 1.542(10)
C36 H36A 0.9900
C36 H36B 0.9900
C37 C42 1.540(10)
C37 H37A 0.9900
C37 H37B 0.9900
C38 C43 1.534(10)
C38 C39 1.535(11)
C38 H38 1.0000
C39 C40 1.536(11)
C39 H39A 0.9900
C39 H39B 0.9900
C40 C41 1.530(11)
C40 H40 1.0000
C41 C42 1.529(11)
C41 H41A 0.9900
C41 H41B 0.9900
C42 C43 1.527(11)
C42 H42 1.0000
C43 H43A 0.9900
C43 H43B 0.9900
C44 C45 1.394(11)
C44 H44A 0.9500
C44 H44B 0.9500
C45 C46 1.390(11)
C45 H45 0.9500
C46 H46 0.9500
C47 H47A 0.9800
C47 H47B 0.9800
C47 H47C 0.9800
C48 H48A 0.9800
C48 H48B 0.9800
C48 H48C 0.9800
C49 H49A 0.9800
C49 H49B 0.9800
C49 H49C 0.9800
C50 C51 1.385(11)
C50 H50A 0.9500
C50 H50B 0.9500
C51 C52 1.398(10)
C51 H51 0.9500
C52 H52 0.9500
C53 H53A 0.9800
C53 H53B 0.9800
C53 H53C 0.9800
C54 H54A 0.9800
C54 H54B 0.9800
C54 H54C 0.9800
C55 H55A 0.9800
C55 H55B 0.9800
C55 H55C 0.9800
C56 C61 1.391(14)
C56 C57 1.411(15)
C56 H56 0.9500
C57 C58 1.355(15)
C57 H57 0.9500
C58 C59 1.363(15)
C58 H58 0.9500
C59 C60 1.374(14)
C59 H59 0.9500
C60 C61 1.389(13)
C60 H60 0.9500
C61 C62 1.501(13)
C62 H62A 0.9800
C62 H62B 0.9800
C62 H62C 0.9800
C63 C68 1.28(3)
C63 C64 1.43(3)
C63 H63 0.9500
C64 C65 1.35(2)
C64 H64 0.9500
C65 C66 1.34(2)
C65 H65 0.9500
C66 C67 1.48(2)
C66 H66 0.9500
C67 C68 1.36(2)
C67 H67 0.9500
C68 C69 1.536(5)
C69 H69A 0.9800
C69 H69B 0.9800
C69 H69C 0.9800

loop_
_geom_torsion_atom_site_label_1
_geom_torsion_atom_site_label_2
_geom_torsion_atom_site_label_3
_geom_torsion_atom_site_label_4
_geom_torsion
C10 C1 C2 C3 -2.5(11)
C10 C1 C2 C16 175.2(7)
C1 C2 C3 C4 1.8(11)
C16 C2 C3 C4 -175.9(7)
C2 C3 C4 N1 -177.7(7)
C2 C3 C4 C11 2.6(10)
C34 N1 C4 C3 16.0(10)
Th1 N1 C4 C3 -166.3(6)
C34 N1 C4 C11 -164.3(6)
Th1 N1 C4 C11 13.4(8)
C24 N2 C5 C6 13.4(10)
Th1 N2 C5 C6 -167.8(5)
C24 N2 C5 C12 -167.7(6)
Th1 N2 C5 C12 11.0(8)
N2 C5 C6 C7 177.9(7)
C12 C5 C6 C7 -1.0(10)
C5 C6 C7 C8 3.6(11)
C5 C6 C7 C20 -175.0(7)
C6 C7 C8 C13 -1.7(11)
C20 C7 C8 C13 176.9(7)
C2 C1 C10 C11 -1.4(11)
C2 C1 C10 C9 176.4(7)
C13 C9 C10 C11 -4.1(10)
C14 C9 C10 C11 118.0(8)
C15 C9 C10 C11 -123.0(7)
C13 C9 C10 C1 178.1(6)
C14 C9 C10 C1 -59.8(9)
C15 C9 C10 C1 59.3(8)
C1 C10 C11 O1 -174.8(6)
C9 C10 C11 O1 7.4(11)
C1 C10 C11 C4 6.4(11)
C9 C10 C11 C4 -171.3(7)
C12 O1 C11 C10 -2.0(10)
Th1 O1 C11 C10 177.1(5)
C12 O1 C11 C4 176.9(6)
Th1 O1 C11 C4 -3.9(7)
C3 C4 C11 C10 -6.9(10)
N1 C4 C11 C10 173.3(7)
C3 C4 C11 O1 174.2(6)
N1 C4 C11 O1 -5.5(9)
C11 O1 C12 C13 -6.7(9)
Th1 O1 C12 C13 174.1(5)
C11 O1 C12 C5 174.0(6)
Th1 O1 C12 C5 -5.1(7)
N2 C5 C12 C13 177.4(6)
C6 C5 C12 C13 -3.6(10)
N2 C5 C12 O1 -3.4(9)
C6 C5 C12 O1 175.6(6)
O1 C12 C13 C8 -173.9(6)
C5 C12 C13 C8 5.3(11)
O1 C12 C13 C9 10.0(11)
C5 C12 C13 C9 -170.9(7)
C7 C8 C13 C12 -2.5(11)
C7 C8 C13 C9 173.8(7)
C14 C9 C13 C12 -125.6(7)
C10 C9 C13 C12 -4.4(10)
C15 C9 C13 C12 114.3(7)
C14 C9 C13 C8 58.4(9)
C10 C9 C13 C8 179.6(6)
C15 C9 C13 C8 -61.8(8)
C1 C2 C16 C19 15.4(11)
C3 C2 C16 C19 -166.9(7)
C1 C2 C16 C17 137.7(8)
C3 C2 C16 C17 -44.6(10)
C1 C2 C16 C18 -104.1(8)
C3 C2 C16 C18 73.6(9)
C8 C7 C20 C23 175.3(7)
C6 C7 C20 C23 -6.1(10)
C8 C7 C20 C22 53.7(9)
C6 C7 C20 C22 -127.7(7)
C8 C7 C20 C21 -65.3(9)
C6 C7 C20 C21 113.3(8)
C5 N2 C24 C26 56.8(8)
Th1 N2 C24 C26 -122.0(5)
C5 N2 C24 C25 171.9(6)
Th1 N2 C24 C25 -6.9(7)
C5 N2 C24 C27 -71.5(7)
Th1 N2 C24 C27 109.7(5)
N2 C24 C25 C33 179.9(6)
C26 C24 C25 C33 -60.6(8)
C27 C24 C25 C33 58.2(8)
N2 C24 C26 C31 177.0(6)
C25 C24 C26 C31 60.2(7)
C27 C24 C26 C31 -54.0(8)
N2 C24 C27 C29 -178.8(6)
C26 C24 C27 C29 53.1(8)
C25 C24 C27 C29 -60.9(7)
C33 C28 C29 C30 60.0(8)
C33 C28 C29 C27 -60.8(8)
C24 C27 C29 C28 64.3(8)
C24 C27 C29 C30 -57.0(8)
C28 C29 C30 C31 -57.8(8)
C27 C29 C30 C31 62.5(8)
C24 C26 C31 C32 -62.8(8)
C24 C26 C31 C30 58.0(8)
C29 C30 C31 C32 57.8(8)
C29 C30 C31 C26 -62.7(8)
C26 C31 C32 C33 60.3(8)
C30 C31 C32 C33 -59.5(8)
C29 C28 C33 C25 58.0(8)
C29 C28 C33 C32 -62.0(8)
C24 C25 C33 C28 -59.0(8)
C24 C25 C33 C32 61.7(8)
C31 C32 C33 C28 62.0(8)
C31 C32 C33 C25 -59.1(8)
C4 N1 C34 C35 54.4(8)
Th1 N1 C34 C35 -123.3(5)
C4 N1 C34 C37 169.8(6)
Th1 N1 C34 C37 -7.9(7)
C4 N1 C34 C36 -73.6(8)
Th1 N1 C34 C36 108.6(6)
N1 C34 C35 C40 176.4(6)
C37 C34 C35 C40 60.1(8)
C36 C34 C35 C40 -54.2(8)
N1 C34 C36 C38 -177.4(6)
C35 C34 C36 C38 54.0(8)
C37 C34 C36 C38 -60.1(7)
N1 C34 C37 C42 -179.8(6)
C35 C34 C37 C42 -59.8(8)
C36 C34 C37 C42 58.4(8)
C34 C36 C38 C43 63.4(8)
C34 C36 C38 C39 -57.7(8)
C43 C38 C39 C40 -58.8(8)
C36 C38 C39 C40 61.6(8)
C38 C39 C40 C41 58.5(8)
C38 C39 C40 C35 -61.6(8)
C34 C35 C40 C41 -62.5(8)
C34 C35 C40 C39 57.9(8)
C39 C40 C41 C42 -60.1(8)
C35 C40 C41 C42 60.1(8)
C40 C41 C42 C43 61.6(8)
C40 C41 C42 C37 -58.4(8)
C34 C37 C42 C43 -59.3(8)
C34 C37 C42 C41 60.4(8)
C41 C42 C43 C38 -61.2(8)
C37 C42 C43 C38 58.2(8)
C39 C38 C43 C42 60.1(8)
C36 C38 C43 C42 -60.7(8)
C44 C45 C46 Si1 -175.9(6)
C49 Si1 C46 C45 -163.1(7)
C48 Si1 C46 C45 -40.3(8)
C47 Si1 C46 C45 78.6(8)
C50 C51 C52 Si2 -176.0(6)
C55 Si2 C52 C51 -159.1(7)
C53 Si2 C52 C51 81.8(7)
C54 Si2 C52 C51 -36.9(8)
C61 C56 C57 C58 0.1(15)
C56 C57 C58 C59 -0.1(16)
C57 C58 C59 C60 0.2(16)
C58 C59 C60 C61 -0.2(15)
C59 C60 C61 C56 0.2(14)
C59 C60 C61 C62 177.8(9)
C57 C56 C61 C60 -0.1(14)
C57 C56 C61 C62 -177.7(9)
C68 C63 C64 C65 0(3)
C63 C64 C65 C66 2(3)
C64 C65 C66 C67 -6(3)
C65 C66 C67 C68 7(3)
C64 C63 C68 C67 1(3)
C64 C63 C68 C69 178(2)
C66 C67 C68 C63 -5(3)
C66 C67 C68 C69 179(2)
